data_4029417
loop_
_publ_author_name
'Hong, Fong-Jiao'
'Low, Yun-Yee'
'Chong, Kam-Weng'
'Thomas, Noel F.'
'Kam, Toh-Seok'

_publ_section_title
;
 Biomimetic oxidative dimerization of anodically generated stilbene
 radical cations: effect of aromatic substitution on product distribution
 and reaction pathways.
;
_journal_issue 10
_journal_name_full 'The Journal of organic chemistry'
_journal_page_first 4528
_journal_page_last 4543
_journal_paper_doi 10.1021/jo500559r
_journal_volume 79
_journal_year 2014
_chemical_formula_moiety 'C32 H31 N O'
_chemical_formula_sum 'C32 H31 N O'
_chemical_formula_weight 445.58
_chemical_melting_point 233(2)
_chemical_name_systematic
; 
 ? 
;
_space_group_IT_number 14
_symmetry_cell_setting monoclinic
_symmetry_space_group_name_Hall '-P 2ybc'
_symmetry_space_group_name_H-M 'P 1 21/c 1'
_atom_sites_solution_hydrogens geom
_atom_sites_solution_primary direct
_atom_sites_solution_secondary difmap
_audit_creation_method SHELXL-97
_cell_angle_alpha 90.00
_cell_angle_beta 102.144(13)
_cell_angle_gamma 90.00
_cell_formula_units_Z 4
_cell_length_a 11.173(8)
_cell_length_b 25.204(19)
_cell_length_c 9.160(7)
_cell_measurement_reflns_used 304
_cell_measurement_temperature 296(2)
_cell_measurement_theta_max 16.45
_cell_measurement_theta_min 2.41
_cell_volume 2522(3)
_computing_cell_refinement 'SAINT (Bruker, 2007)'
_computing_data_collection 'APEX2 (Bruker, 2007)'
_computing_data_reduction 'SAINT (Bruker, 2007)'
_computing_molecular_graphics 'X-SEED (Barbour, 2001)'
_computing_publication_material
;  
SHELXL-97 (Sheldrick, 2008), enCIFer (Allen et al., 2004),
;
_computing_structure_refinement
;  
SHELXL97 (Sheldrick, 2008), Olex2 (Dolomanov & Puschmann, 2009)
;
_computing_structure_solution 'SHELXS97 (Sheldrick, 2008)'
_diffrn_ambient_temperature 296(2)
_diffrn_measured_fraction_theta_full 0.995
_diffrn_measured_fraction_theta_max 0.982
_diffrn_measurement_device_type 'Bruker SMART APEX CCD'
_diffrn_measurement_method '\w scans'
_diffrn_radiation_monochromator graphite
_diffrn_radiation_source 'fine-focus sealed tube'
_diffrn_radiation_type MoK\a
_diffrn_radiation_wavelength 0.71073
_diffrn_reflns_av_R_equivalents 0.2686
_diffrn_reflns_av_sigmaI/netI 0.4174
_diffrn_reflns_limit_h_max 9
_diffrn_reflns_limit_h_min -13
_diffrn_reflns_limit_k_max 31
_diffrn_reflns_limit_k_min -31
_diffrn_reflns_limit_l_max 11
_diffrn_reflns_limit_l_min -10
_diffrn_reflns_number 13701
_diffrn_reflns_theta_full 25.00
_diffrn_reflns_theta_max 26.74
_diffrn_reflns_theta_min 1.86
_exptl_absorpt_coefficient_mu 0.070
_exptl_absorpt_correction_type none
_exptl_crystal_colour colorless
_exptl_crystal_density_diffrn 1.174
_exptl_crystal_density_method 'not measured'
_exptl_crystal_description block
_exptl_crystal_F_000 952
_exptl_crystal_size_max 0.50
_exptl_crystal_size_mid 0.39
_exptl_crystal_size_min 0.17
_refine_diff_density_max 0.253
_refine_diff_density_min -0.299
_refine_diff_density_rms 0.063
_refine_ls_extinction_method none
_refine_ls_goodness_of_fit_ref 0.860
_refine_ls_hydrogen_treatment constr
_refine_ls_matrix_type full
_refine_ls_number_parameters 310
_refine_ls_number_reflns 5273
_refine_ls_number_restraints 0
_refine_ls_restrained_S_all 0.860
_refine_ls_R_factor_all 0.3569
_refine_ls_R_factor_gt 0.0914
_refine_ls_shift/su_max 0.003
_refine_ls_shift/su_mean <0.001
_refine_ls_structure_factor_coef Fsqd
_refine_ls_weighting_details 'calc w=1/[\s^2^(Fo^2^)+(0.1000P)^2^+0.0000P] where P=(Fo^2^+2Fc^2^)/3'
_refine_ls_weighting_scheme calc
_refine_ls_wR_factor_gt 0.1750
_refine_ls_wR_factor_ref 0.2941
_reflns_number_gt 1256
_reflns_number_total 5273
_reflns_threshold_expression I>2\s(I)
_cod_data_source_file jo500559r_si_028.cif
_cod_data_source_block hfj_5111_1
_cod_depositor_comments
;
The following automatic conversions were performed:

'_chemical_melting_point' value '231-235' was changed to '233(2)' -
the average value was taken and precision was
estimated.

'_symmetry_cell_setting' value 'Monoclinic' changed to
'monoclinic' according to
/usr/data/users/saulius/crontab/automatic-downloads/rss-feeds/ACS/lib/dictionaries/cif_core.dic
dictionary named 'cif_core.dic' version 2.4.2 from 2011-04-26.

Automatic conversion script
Id: cif_fix_values 2281 2013-09-26 08:29:07Z andrius 

 Adding full bibliography for 4029384--4029417.cif.
;
_cod_original_sg_symbol_H-M 'P 21/c'
_cod_database_code 4029417

loop_
_symmetry_equiv_pos_as_xyz
'x, y, z'
'-x, y+1/2, -z+1/2'
'-x, -y, -z'
'x, -y-1/2, z-1/2'

loop_
_atom_site_label
_atom_site_type_symbol
_atom_site_fract_x
_atom_site_fract_y
_atom_site_fract_z
_atom_site_U_iso_or_equiv
_atom_site_adp_type
_atom_site_occupancy
_atom_site_symmetry_multiplicity
_atom_site_calc_flag
_atom_site_refinement_flags
C1A C 0.4394(7) 0.1874(3) 0.8319(8) 0.0382(18) Uani 1 1 d .
C2A C 0.5104(7) 0.2246(3) 0.7757(8) 0.048(2) Uani 1 1 d .
H2A H 0.4755 0.2450 0.6929 0.058 Uiso 1 1 calc R
C3A C 0.6342(7) 0.2315(3) 0.8434(9) 0.053(2) Uani 1 1 d .
H3A H 0.6802 0.2569 0.8060 0.063 Uiso 1 1 calc R
C4A C 0.6892(6) 0.2010(3) 0.9652(8) 0.0414(19) Uani 1 1 d .
C5A C 0.6155(7) 0.1630(3) 1.0150(8) 0.0435(19) Uani 1 1 d .
H5A H 0.6509 0.1420 1.0961 0.052 Uiso 1 1 calc R
C6A C 0.4933(7) 0.1548(3) 0.9513(8) 0.0409(19) Uani 1 1 d .
C7A C 0.3051(6) 0.1821(2) 0.7564(7) 0.0380(18) Uani 1 1 d .
H7A H 0.2979 0.1881 0.6492 0.046 Uiso 1 1 calc R
C8A C 0.2534(6) 0.1264(3) 0.7770(7) 0.0355(18) Uani 1 1 d .
H8A H 0.3006 0.1016 0.7288 0.043 Uiso 1 1 calc R
C9A C 0.1216(7) 0.1203(3) 0.6962(8) 0.0428(19) Uani 1 1 d .
C10A C 0.0253(7) 0.1446(3) 0.7469(9) 0.052(2) Uani 1 1 d .
H10A H 0.0412 0.1639 0.8355 0.062 Uiso 1 1 calc R
C11A C -0.0948(8) 0.1400(3) 0.6646(10) 0.064(2) Uani 1 1 d .
H11A H -0.1583 0.1561 0.6996 0.076 Uiso 1 1 calc R
C12A C -0.1203(8) 0.1120(4) 0.5319(11) 0.070(3) Uani 1 1 d .
H12A H -0.2002 0.1099 0.4768 0.084 Uiso 1 1 calc R
C13A C -0.0264(8) 0.0873(3) 0.4818(9) 0.066(3) Uani 1 1 d .
H13A H -0.0437 0.0676 0.3939 0.080 Uiso 1 1 calc R
C14A C 0.0940(7) 0.0912(3) 0.5613(8) 0.051(2) Uani 1 1 d .
H14A H 0.1565 0.0747 0.5255 0.061 Uiso 1 1 calc R
C15A C 0.8214(6) 0.2075(3) 1.0373(9) 0.066(3) Uani 1 1 d .
H15A H 0.8657 0.2195 0.9644 0.099 Uiso 1 1 calc R
H15B H 0.8540 0.1740 1.0773 0.099 Uiso 1 1 calc R
H15C H 0.8294 0.2330 1.1165 0.099 Uiso 1 1 calc R
C16A C 0.1817(6) 0.2658(3) 0.7325(8) 0.0410(19) Uani 1 1 d .
C17A C 0.1179(6) 0.3051(3) 0.8126(7) 0.051(2) Uani 1 1 d .
H17A H 0.1760 0.3308 0.8621 0.076 Uiso 1 1 calc R
H17B H 0.0822 0.2869 0.8851 0.076 Uiso 1 1 calc R
H17C H 0.0548 0.3227 0.7420 0.076 Uiso 1 1 calc R
C1B C 0.4597(6) 0.1001(3) 1.1721(8) 0.0393(19) Uani 1 1 d .
C2B C 0.4377(6) 0.1389(3) 1.2715(8) 0.0437(19) Uani 1 1 d .
H2B H 0.3964 0.1697 1.2344 0.052 Uiso 1 1 calc R
C3B C 0.4760(7) 0.1327(3) 1.4246(8) 0.046(2) Uani 1 1 d .
H3B H 0.4594 0.1590 1.4885 0.055 Uiso 1 1 calc R
C4B C 0.5393(6) 0.0872(3) 1.4835(7) 0.0403(19) Uani 1 1 d .
C5B C 0.5605(6) 0.0482(3) 1.3847(8) 0.0435(19) Uani 1 1 d .
H5B H 0.6016 0.0174 1.4220 0.052 Uiso 1 1 calc R
C6B C 0.5213(6) 0.0544(3) 1.2315(8) 0.0428(19) Uani 1 1 d .
H6B H 0.5364 0.0276 1.1678 0.051 Uiso 1 1 calc R
C7B C 0.4227(6) 0.1088(3) 1.0028(7) 0.0385(18) Uani 1 1 d .
H7B H 0.4491 0.0768 0.9573 0.046 Uiso 1 1 calc R
C8B C 0.2832(6) 0.1117(3) 0.9460(7) 0.0381(18) Uani 1 1 d .
H8B H 0.2509 0.1397 1.0013 0.046 Uiso 1 1 calc R
C9B C 0.2283(6) 0.0586(3) 0.9796(8) 0.0377(18) Uani 1 1 d .
C10B C 0.2299(7) 0.0143(3) 0.8888(8) 0.048(2) Uani 1 1 d .
H10B H 0.2586 0.0176 0.8010 0.058 Uiso 1 1 calc R
C11B C 0.1895(7) -0.0344(3) 0.9276(9) 0.056(2) Uani 1 1 d .
H11B H 0.1928 -0.0637 0.8668 0.068 Uiso 1 1 calc R
C12B C 0.1445(7) -0.0399(3) 1.0548(11) 0.061(3) Uani 1 1 d .
H12B H 0.1176 -0.0729 1.0798 0.073 Uiso 1 1 calc R
C13B C 0.1387(7) 0.0035(3) 1.1468(9) 0.057(2) Uani 1 1 d .
H13B H 0.1079 0.0000 1.2331 0.068 Uiso 1 1 calc R
C14B C 0.1809(6) 0.0526(3) 1.1057(8) 0.049(2) Uani 1 1 d .
H14B H 0.1766 0.0821 1.1656 0.058 Uiso 1 1 calc R
C15B C 0.5855(6) 0.0807(3) 1.6507(7) 0.053(2) Uani 1 1 d .
H15D H 0.5199 0.0686 1.6951 0.079 Uiso 1 1 calc R
H15E H 0.6152 0.1142 1.6937 0.079 Uiso 1 1 calc R
H15F H 0.6508 0.0552 1.6690 0.079 Uiso 1 1 calc R
N7A N 0.2368(5) 0.2244(2) 0.8137(6) 0.0392(15) Uani 1 1 d .
H7A1 H 0.2315 0.2227 0.9059 0.047 Uiso 1 1 calc R
O16A O 0.1851(5) 0.27182(18) 0.5978(5) 0.0559(15) Uani 1 1 d .

loop_
_atom_site_aniso_label
_atom_site_aniso_U_11
_atom_site_aniso_U_22
_atom_site_aniso_U_33
_atom_site_aniso_U_23
_atom_site_aniso_U_13
_atom_site_aniso_U_12
C1A 0.042(5) 0.043(4) 0.031(4) -0.001(4) 0.012(4) -0.005(4)
C2A 0.049(6) 0.058(5) 0.041(5) -0.006(4) 0.019(4) 0.005(5)
C3A 0.060(6) 0.046(5) 0.059(6) -0.005(4) 0.026(5) -0.015(5)
C4A 0.034(5) 0.053(5) 0.040(5) -0.011(4) 0.014(4) -0.004(4)
C5A 0.038(5) 0.057(5) 0.036(5) -0.004(4) 0.011(4) 0.001(4)
C6A 0.039(5) 0.049(5) 0.034(5) -0.008(4) 0.006(4) -0.001(4)
C7A 0.048(5) 0.044(4) 0.027(4) 0.002(3) 0.020(4) 0.000(4)
C8A 0.038(5) 0.047(4) 0.025(4) 0.000(3) 0.015(3) 0.000(4)
C9A 0.035(5) 0.053(5) 0.039(5) 0.013(4) 0.005(4) -0.008(4)
C10A 0.042(6) 0.058(5) 0.054(5) 0.008(4) 0.006(5) -0.004(5)
C11A 0.061(7) 0.074(6) 0.059(6) 0.022(5) 0.018(5) -0.012(5)
C12A 0.048(6) 0.108(8) 0.053(6) 0.015(6) 0.007(5) -0.014(6)
C13A 0.057(6) 0.092(7) 0.041(5) 0.000(5) -0.011(5) -0.029(6)
C14A 0.055(6) 0.067(5) 0.031(5) -0.001(4) 0.008(4) 0.002(5)
C15A 0.047(6) 0.078(6) 0.074(7) -0.012(5) 0.012(5) -0.008(5)
C16A 0.043(5) 0.053(5) 0.027(4) 0.000(4) 0.007(4) -0.007(4)
C17A 0.059(6) 0.068(5) 0.027(4) 0.005(4) 0.013(4) 0.014(5)
C1B 0.025(4) 0.051(5) 0.042(5) -0.005(4) 0.007(4) -0.010(4)
C2B 0.044(5) 0.045(4) 0.042(5) -0.002(4) 0.007(4) 0.008(4)
C3B 0.052(5) 0.053(5) 0.031(5) -0.009(4) 0.009(4) 0.002(4)
C4B 0.033(5) 0.062(5) 0.028(4) 0.002(4) 0.010(3) -0.010(4)
C5B 0.045(5) 0.051(5) 0.033(5) -0.005(4) 0.006(4) 0.007(4)
C6B 0.051(5) 0.039(4) 0.038(5) -0.005(4) 0.009(4) 0.000(4)
C7B 0.045(5) 0.045(4) 0.026(4) -0.007(3) 0.009(4) -0.001(4)
C8B 0.041(5) 0.046(4) 0.028(4) 0.000(3) 0.010(3) 0.001(4)
C9B 0.024(4) 0.050(5) 0.037(5) 0.011(4) 0.002(4) -0.001(4)
C10B 0.053(6) 0.043(5) 0.048(5) -0.001(4) 0.009(4) -0.006(4)
C11B 0.048(6) 0.055(5) 0.057(6) 0.006(4) -0.011(5) 0.004(5)
C12B 0.044(6) 0.050(5) 0.079(7) 0.022(5) -0.010(5) -0.009(5)
C13B 0.037(5) 0.085(7) 0.047(6) 0.029(5) 0.004(4) -0.004(5)
C14B 0.046(5) 0.061(5) 0.038(5) 0.011(4) 0.008(4) -0.007(4)
C15B 0.044(5) 0.077(6) 0.037(5) 0.000(4) 0.008(4) -0.003(5)
N7A 0.049(4) 0.048(4) 0.024(3) 0.003(3) 0.014(3) 0.007(3)
O16A 0.076(4) 0.066(4) 0.030(3) 0.007(3) 0.018(3) 0.003(3)

loop_
_atom_type_symbol
_atom_type_description
_atom_type_scat_dispersion_real
_atom_type_scat_dispersion_imag
_atom_type_scat_source
C C 0.0033 0.0016 'International Tables Vol C Tables 4.2.6.8 and 6.1.1.4'
H H 0.0000 0.0000 'International Tables Vol C Tables 4.2.6.8 and 6.1.1.4'
N N 0.0061 0.0033 'International Tables Vol C Tables 4.2.6.8 and 6.1.1.4'
O O 0.0106 0.0060 'International Tables Vol C Tables 4.2.6.8 and 6.1.1.4'

loop_
_geom_angle_atom_site_label_1
_geom_angle_atom_site_label_2
_geom_angle_atom_site_label_3
_geom_angle
C2A C1A C6A 120.0(7)
C2A C1A C7A 118.3(7)
C6A C1A C7A 121.7(6)
C1A C2A C3A 120.3(7)
C1A C2A H2A 119.8
C3A C2A H2A 119.8
C4A C3A C2A 121.0(7)
C4A C3A H3A 119.5
C2A C3A H3A 119.5
C3A C4A C5A 116.7(7)
C3A C4A C15A 121.6(7)
C5A C4A C15A 121.6(7)
C6A C5A C4A 124.1(7)
C6A C5A H5A 117.9
C4A C5A H5A 117.9
C5A C6A C1A 117.8(7)
C5A C6A C7B 120.7(7)
C1A C6A C7B 121.4(6)
N7A C7A C1A 108.1(5)
N7A C7A C8A 112.4(5)
C1A C7A C8A 112.4(6)
N7A C7A H7A 107.9
C1A C7A H7A 107.9
C8A C7A H7A 107.9
C9A C8A C7A 112.6(6)
C9A C8A C8B 116.5(5)
C7A C8A C8B 109.2(5)
C9A C8A H8A 105.9
C7A C8A H8A 105.9
C8B C8A H8A 105.9
C10A C9A C14A 118.4(7)
C10A C9A C8A 122.0(7)
C14A C9A C8A 119.5(7)
C11A C10A C9A 120.1(8)
C11A C10A H10A 119.9
C9A C10A H10A 119.9
C12A C11A C10A 120.9(9)
C12A C11A H11A 119.6
C10A C11A H11A 119.6
C13A C12A C11A 119.5(9)
C13A C12A H12A 120.3
C11A C12A H12A 120.3
C12A C13A C14A 120.8(8)
C12A C13A H13A 119.6
C14A C13A H13A 119.6
C13A C14A C9A 120.3(8)
C13A C14A H14A 119.9
C9A C14A H14A 119.9
C4A C15A H15A 109.5
C4A C15A H15B 109.5
H15A C15A H15B 109.5
C4A C15A H15C 109.5
H15A C15A H15C 109.5
H15B C15A H15C 109.5
O16A C16A N7A 122.2(7)
O16A C16A C17A 121.2(7)
N7A C16A C17A 116.6(6)
C16A C17A H17A 109.5
C16A C17A H17B 109.5
H17A C17A H17B 109.5
C16A C17A H17C 109.5
H17A C17A H17C 109.5
H17B C17A H17C 109.5
C6B C1B C2B 117.8(7)
C6B C1B C7B 121.2(6)
C2B C1B C7B 120.9(6)
C3B C2B C1B 121.4(7)
C3B C2B H2B 119.3
C1B C2B H2B 119.3
C2B C3B C4B 120.6(6)
C2B C3B H3B 119.7
C4B C3B H3B 119.7
C5B C4B C3B 118.1(6)
C5B C4B C15B 120.8(7)
C3B C4B C15B 121.1(6)
C6B C5B C4B 121.2(7)
C6B C5B H5B 119.4
C4B C5B H5B 119.4
C5B C6B C1B 120.8(7)
C5B C6B H6B 119.6
C1B C6B H6B 119.6
C6A C7B C1B 111.9(5)
C6A C7B C8B 114.2(6)
C1B C7B C8B 112.8(6)
C6A C7B H7B 105.7
C1B C7B H7B 105.7
C8B C7B H7B 105.7
C9B C8B C7B 108.1(5)
C9B C8B C8A 113.3(6)
C7B C8B C8A 109.7(5)
C9B C8B H8B 108.5
C7B C8B H8B 108.5
C8A C8B H8B 108.5
C14B C9B C10B 117.9(7)
C14B C9B C8B 120.4(7)
C10B C9B C8B 121.6(7)
C11B C10B C9B 120.8(8)
C11B C10B H10B 119.6
C9B C10B H10B 119.6
C12B C11B C10B 120.5(8)
C12B C11B H11B 119.7
C10B C11B H11B 119.7
C11B C12B C13B 120.5(8)
C11B C12B H12B 119.7
C13B C12B H12B 119.7
C12B C13B C14B 118.0(8)
C12B C13B H13B 121.0
C14B C13B H13B 121.0
C9B C14B C13B 122.1(8)
C9B C14B H14B 119.0
C13B C14B H14B 119.0
C4B C15B H15D 109.5
C4B C15B H15E 109.5
H15D C15B H15E 109.5
C4B C15B H15F 109.5
H15D C15B H15F 109.5
H15E C15B H15F 109.5
C16A N7A C7A 125.0(6)
C16A N7A H7A1 117.5
C7A N7A H7A1 117.5

loop_
_geom_bond_atom_site_label_1
_geom_bond_atom_site_label_2
_geom_bond_distance
C1A C2A 1.396(9)
C1A C6A 1.399(9)
C1A C7A 1.521(9)
C2A C3A 1.403(10)
C2A H2A 0.9300
C3A C4A 1.388(9)
C3A H3A 0.9300
C4A C5A 1.401(9)
C4A C15A 1.494(9)
C5A C6A 1.383(9)
C5A H5A 0.9300
C6A C7B 1.531(9)
C7A N7A 1.470(8)
C7A C8A 1.545(8)
C7A H7A 0.9800
C8A C9A 1.511(9)
C8A C8B 1.557(8)
C8A H8A 0.9800
C9A C10A 1.401(9)
C9A C14A 1.413(9)
C10A C11A 1.399(10)
C10A H10A 0.9300
C11A C12A 1.383(11)
C11A H11A 0.9300
C12A C13A 1.380(11)
C12A H12A 0.9300
C13A C14A 1.392(10)
C13A H13A 0.9300
C14A H14A 0.9300
C15A H15A 0.9600
C15A H15B 0.9600
C15A H15C 0.9600
C16A O16A 1.251(7)
C16A N7A 1.351(8)
C16A C17A 1.500(9)
C17A H17A 0.9600
C17A H17B 0.9600
C17A H17C 0.9600
C1B C6B 1.393(9)
C1B C2B 1.394(9)
C1B C7B 1.535(9)
C2B C3B 1.386(9)
C2B H2B 0.9300
C3B C4B 1.394(9)
C3B H3B 0.9300
C4B C5B 1.390(9)
C4B C15B 1.519(9)
C5B C6B 1.388(9)
C5B H5B 0.9300
C6B H6B 0.9300
C7B C8B 1.537(9)
C7B H7B 0.9800
C8B C9B 1.531(9)
C8B H8B 0.9800
C9B C14B 1.377(9)
C9B C10B 1.395(9)
C10B C11B 1.379(9)
C10B H10B 0.9300
C11B C12B 1.370(10)
C11B H11B 0.9300
C12B C13B 1.390(11)
C12B H12B 0.9300
C13B C14B 1.405(9)
C13B H13B 0.9300
C14B H14B 0.9300
C15B H15D 0.9600
C15B H15E 0.9600
C15B H15F 0.9600
N7A H7A1 0.8600
